data_7037009
loop_
_publ_author_name
'Sevastianova, Tatiana N.'
'Bodensteiner, Michael'
'Maulieva, Albina F.'
'Davydova, Elena I.'
'Virovets, Alexander V.'
'Peresypkina, Eugenia V.'
'Bal\'azs, G\'abor'
'Gra\&sl, Christian'
'Seidl, Michael'
'Scheer, Manfred'
'Frenking, Gernot'
'Berezovskaya, Ekaterina A.'
'Kazakov, Igor V.'
'Khoroshilova, Olesya V.'
'Timoshkin, Alexey Y.'

_publ_section_title
;
 Versatile structures of group 13 metal halide complexes with 4,4'-bipy:
 from 1D coordination polymers to 2D and 3D metal-organic frameworks.
;
_journal_issue 47
_journal_name_full 'Dalton transactions (Cambridge, England : 2003)'
_journal_page_first 20648
_journal_page_last 20658
_journal_paper_doi 10.1039/c5dt03192c
_journal_volume 44
_journal_year 2015
_chemical_formula_moiety 'C20 H16 Br2 Ga N4, Br4 Ga'
_chemical_formula_sum 'C20 H16 Br6 Ga2 N4'
_chemical_formula_weight 931.27
_space_group_crystal_system monoclinic
_space_group_IT_number 15
_space_group_name_Hall '-C 2yc'
_space_group_name_H-M_alt 'C 1 2/c 1'
_symmetry_space_group_name_Hall '-C 2yc'
_symmetry_space_group_name_H-M 'C 1 2/c 1'
_atom_sites_solution_hydrogens geom
_audit_creation_date 2015-09-17
_audit_creation_method
;
Olex2 1.2-alpha
(compiled 2015.09.16 svn.r3215 for OlexSys, GUI svn.r5097)
;
_audit_update_record
;
2015-09-23 deposited with the CCDC.
2015-10-29 downloaded from the CCDC.
;
_cell_angle_alpha 90
_cell_angle_beta 125.8230(10)
_cell_angle_gamma 90
_cell_formula_units_Z 8
_cell_length_a 22.3192(2)
_cell_length_b 22.5024(2)
_cell_length_c 13.22420(10)
_cell_measurement_reflns_used 5023
_cell_measurement_temperature 123(2)
_cell_measurement_theta_max 62.1156
_cell_measurement_theta_min 1.9604
_cell_volume 5385.25(10)
_computing_cell_refinement
;
CrysAlis RED, Oxford Diffraction Ltd.,
Version 1.171.32.5 (release 08-05-2007 CrysAlis171 .NET)
(compiled May  8 2007,13:10:02)
;
_computing_data_collection
;
CrysAlis CCD, Oxford Diffraction Ltd.,
Version 1.171.32.5 (release 08-05-2007 CrysAlis171 .NET)
(compiled May  8 2007,13:10:02)
;
_computing_data_reduction
;
CrysAlis RED, Oxford Diffraction Ltd.,
Version 1.171.32.5 (release 08-05-2007 CrysAlis171 .NET)
(compiled May  8 2007,13:10:02)
;
_computing_molecular_graphics 'Olex2 (Dolomanov et al., 2009)'
_computing_publication_material 'Olex2 (Dolomanov et al., 2009)'
_computing_structure_refinement 'ShelXL (Sheldrick, 2015)'
_computing_structure_solution 'SIR-97 (Altomare, 1999)'
_diffrn_ambient_temperature 123.15
_diffrn_detector_area_resol_mean 10.5431
_diffrn_measured_fraction_theta_full 0.977
_diffrn_measured_fraction_theta_max 0.977
_diffrn_measurement_device_type 'Oxford Diffraction Gemini Ultra'
_diffrn_measurement_method omega-scan
_diffrn_radiation_monochromator mirror
_diffrn_radiation_probe x-ray
_diffrn_radiation_type CuK\a
_diffrn_radiation_wavelength 1.54178
_diffrn_reflns_av_R_equivalents 0.0310
_diffrn_reflns_av_unetI/netI 0.0469
_diffrn_reflns_laue_measured_fraction_full 0.977
_diffrn_reflns_laue_measured_fraction_max 0.977
_diffrn_reflns_limit_h_max 18
_diffrn_reflns_limit_h_min -25
_diffrn_reflns_limit_k_max 24
_diffrn_reflns_limit_k_min -25
_diffrn_reflns_limit_l_max 15
_diffrn_reflns_limit_l_min -13
_diffrn_reflns_number 10148
_diffrn_reflns_point_group_measured_fraction_full 0.977
_diffrn_reflns_point_group_measured_fraction_max 0.977
_diffrn_reflns_theta_full 62.181
_diffrn_reflns_theta_max 62.181
_diffrn_reflns_theta_min 3.134
_diffrn_source 'Ultra (Cu) X-ray Source'
_exptl_absorpt_coefficient_mu 13.025
_exptl_absorpt_correction_T_max 0.348
_exptl_absorpt_correction_T_min 0.104
_exptl_absorpt_correction_type multi-scan
_exptl_absorpt_process_details
;
CrysAlis RED, Oxford Diffraction Ltd.,
Version 1.171.32.5 (release 08-05-2007 CrysAlis171 .NET)
(compiled May  8 2007,13:10:02)
Empirical absorption correction using spherical harmonics,
 implemented in SCALE3 ABSPACK scaling algorithm.
;
_exptl_crystal_colour colourless
_exptl_crystal_colour_primary colourless
_exptl_crystal_density_diffrn 2.297
_exptl_crystal_description block
_exptl_crystal_F_000 3488
_exptl_crystal_size_max 0.08
_exptl_crystal_size_mid 0.06
_exptl_crystal_size_min 0.05
_refine_diff_density_max 1.076
_refine_diff_density_min -0.511
_refine_diff_density_rms 0.138
_refine_ls_extinction_method none
_refine_ls_goodness_of_fit_ref 0.901
_refine_ls_hydrogen_treatment constr
_refine_ls_matrix_type full
_refine_ls_number_parameters 294
_refine_ls_number_reflns 4164
_refine_ls_number_restraints 0
_refine_ls_restrained_S_all 0.901
_refine_ls_R_factor_all 0.0470
_refine_ls_R_factor_gt 0.0321
_refine_ls_shift/su_max 0.001
_refine_ls_shift/su_mean 0.000
_refine_ls_structure_factor_coef Fsqd
_refine_ls_weighting_details 'w=1/[\s^2^(Fo^2^)+(0.0436P)^2^] where P=(Fo^2^+2Fc^2^)/3'
_refine_ls_weighting_scheme calc
_refine_ls_wR_factor_gt 0.0713
_refine_ls_wR_factor_ref 0.0735
_reflns_Friedel_coverage 0.000
_reflns_number_gt 3003
_reflns_number_total 4164
_reflns_threshold_expression 'I > 2\s(I)'
_cod_data_source_file c5dt03192c2.cif
_cod_data_source_block 1
_cod_depositor_comments 'Adding full bibliography for 7037006--7037016.cif.'
_cod_database_code 7037009
_shelx_space_group_comment
;
The symmetry employed for this shelxl refinement is uniquely defined
by the following loop, which should always be used as a source of
symmetry information in preference to the above space-group names.
They are only intended as comments.
;
_shelx_estimated_absorpt_t_max 0.562
_shelx_estimated_absorpt_t_min 0.422
_olex2_refinement_description
;
1. Fixed Uiso
 At 1.2 times of:
  All C(H) groups
2.a Aromatic/amide H refined with riding coordinates:
 C2(H2), C3(H3), C4(H4), C5(H5), C7(H7), C8(H8), C10(H10), C11(H11), C14(H14),
 C15(H15), C16(H16), C17(H17), C18(H18), C19(H19), C20(H20), C21(H21)
;
_shelx_shelxl_version_number 2014/7
_olex2_submission_special_instructions 'No special instructions were received'

loop_
_space_group_symop_operation_xyz
'x, y, z'
'-x, y, -z+1/2'
'x+1/2, y+1/2, z'
'-x+1/2, y+1/2, -z+1/2'
'-x, -y, -z'
'x, -y, z-1/2'
'-x+1/2, -y+1/2, -z'
'x+1/2, -y+1/2, z-1/2'

loop_
_atom_site_label
_atom_site_type_symbol
_atom_site_fract_x
_atom_site_fract_y
_atom_site_fract_z
_atom_site_U_iso_or_equiv
_atom_site_adp_type
_atom_site_occupancy
_atom_site_site_symmetry_order
_atom_site_calc_flag
_atom_site_refinement_flags_posn
_atom_site_refinement_flags_adp
_atom_site_refinement_flags_occupancy
C1 C 0.5000 0.0814(4) 0.2500 0.0203(18) Uani 1 2 d S T P
C2 C 0.5005(3) 0.1126(3) 0.1603(5) 0.0231(13) Uani 1 1 d . . .
H2 H 0.5012 0.0923 0.0979 0.028 Uiso 1 1 calc R . .
C3 C 0.5000(3) 0.1738(2) 0.1637(5) 0.0177(13) Uani 1 1 d . . .
H3 H 0.4996 0.1949 0.1012 0.021 Uiso 1 1 calc R . .
C4 C 0.6474(3) 0.2572(2) 0.4788(5) 0.0175(12) Uani 1 1 d . . .
H4 H 0.6437 0.2296 0.4209 0.021 Uiso 1 1 calc R . .
C5 C 0.7087(3) 0.2556(3) 0.6001(5) 0.0205(13) Uani 1 1 d . . .
H5 H 0.7456 0.2262 0.6262 0.025 Uiso 1 1 calc R . .
C6 C 0.7166(3) 0.2971(2) 0.6847(5) 0.0178(12) Uani 1 1 d . . .
C7 C 0.6602(3) 0.3381(2) 0.6428(5) 0.0189(13) Uani 1 1 d . . .
H7 H 0.6637 0.3674 0.6978 0.023 Uiso 1 1 calc R . .
C8 C 0.5989(3) 0.3357(2) 0.5203(5) 0.0190(13) Uani 1 1 d . . .
H8 H 0.5598 0.3630 0.4930 0.023 Uiso 1 1 calc R . .
C9 C 0.7819(3) 0.2975(2) 0.8164(5) 0.0169(12) Uani 1 1 d . . .
C10 C 0.5641(3) 0.4225(2) 0.3113(5) 0.0185(12) Uani 1 1 d . . .
H10 H 0.6093 0.4013 0.3514 0.022 Uiso 1 1 calc R . .
C11 C 0.5661(3) 0.4835(2) 0.3177(5) 0.0211(13) Uani 1 1 d . . .
H11 H 0.6120 0.5038 0.3677 0.025 Uiso 1 1 calc R . .
C12 C 0.5000 0.5152(3) 0.2500 0.0208(18) Uani 1 2 d S T P
C13 C 0.5000 0.5808(3) 0.2500 0.0184(18) Uani 1 2 d S T P
C14 C 0.4822(3) 0.6123(3) 0.1459(5) 0.0232(13) Uani 1 1 d . . .
H14 H 0.4683 0.5921 0.0721 0.028 Uiso 1 1 calc R . .
C15 C 0.4848(3) 0.6736(2) 0.1509(5) 0.0199(13) Uani 1 1 d . . .
H15 H 0.4754 0.6949 0.0810 0.024 Uiso 1 1 calc R . .
C16 C 0.3489(3) 0.7600(2) 0.0239(5) 0.0165(12) Uani 1 1 d . . .
H16 H 0.3516 0.7335 0.0824 0.020 Uiso 1 1 calc R . .
C17 C 0.2888(3) 0.7568(3) -0.0982(5) 0.0198(13) Uani 1 1 d . . .
H17 H 0.2522 0.7272 -0.1243 0.024 Uiso 1 1 calc R . .
C18 C 0.3375(3) 0.8390(2) -0.1419(5) 0.0174(12) Uani 1 1 d . . .
H18 H 0.3341 0.8678 -0.1976 0.021 Uiso 1 1 calc R . .
C19 C 0.3983(3) 0.8381(2) -0.0183(5) 0.0163(12) Uani 1 1 d . . .
H19 H 0.4369 0.8660 0.0090 0.020 Uiso 1 1 calc R . .
C20 C 0.4405(3) 0.9228(2) 0.2232(5) 0.0174(12) Uani 1 1 d . . .
H20 H 0.3979 0.9017 0.2029 0.021 Uiso 1 1 calc R . .
C21 C 0.4394(3) 0.9842(2) 0.2243(5) 0.0180(13) Uani 1 1 d . . .
H21 H 0.3973 1.0046 0.2074 0.022 Uiso 1 1 calc R . .
C22 C 0.5000 1.0156(3) 0.2500 0.0181(18) Uani 1 2 d S T P
Br1 Br 0.87487(4) 0.50089(3) 0.90507(6) 0.03368(18) Uani 1 1 d . . .
Br2 Br 0.66635(4) 0.51864(4) 0.67444(6) 0.0480(2) Uani 1 1 d . . .
Br3 Br 0.77219(4) 0.59277(3) 0.99856(6) 0.03549(18) Uani 1 1 d . . .
Br4 Br 0.74381(3) 0.42568(3) 0.96299(6) 0.02913(17) Uani 1 1 d . . .
Br5 Br 0.58481(3) 0.30112(2) 0.18514(5) 0.01809(14) Uani 1 1 d . . .
Br6 Br 0.42189(3) 0.79569(2) 0.32764(5) 0.01798(14) Uani 1 1 d . . .
Ga1 Ga 0.76389(4) 0.51029(3) 0.88318(6) 0.02710(19) Uani 1 1 d . . .
Ga2 Ga 0.5000 0.29821(4) 0.2500 0.0133(2) Uani 1 2 d S T P
Ga3 Ga 0.5000 0.79868(4) 0.2500 0.0131(2) Uani 1 2 d S T P
N1 N 0.5000 0.2054(3) 0.2500 0.0150(14) Uani 1 2 d S T P
N2 N 0.5923(2) 0.29660(19) 0.4387(4) 0.0148(10) Uani 1 1 d . . .
N3 N 0.5000 0.3917(3) 0.2500 0.0183(15) Uani 1 2 d S T P
N4 N 0.5000 0.7041(3) 0.2500 0.0155(14) Uani 1 2 d S T P
N5 N 0.4043(2) 0.79920(18) 0.0644(4) 0.0134(10) Uani 1 1 d . . .
N6 N 0.5000 0.8916(3) 0.2500 0.0144(14) Uani 1 2 d S T P

loop_
_atom_site_aniso_label
_atom_site_aniso_U_11
_atom_site_aniso_U_22
_atom_site_aniso_U_33
_atom_site_aniso_U_23
_atom_site_aniso_U_13
_atom_site_aniso_U_12
C1 0.020(4) 0.021(5) 0.022(4) 0.000 0.013(4) 0.000
C2 0.033(3) 0.021(3) 0.018(3) -0.001(3) 0.016(3) -0.002(3)
C3 0.029(3) 0.013(3) 0.015(3) 0.001(3) 0.016(3) -0.002(3)
C4 0.019(3) 0.015(3) 0.022(3) 0.002(3) 0.014(3) 0.002(2)
C5 0.016(3) 0.023(3) 0.020(3) 0.001(3) 0.009(3) 0.004(2)
C6 0.022(3) 0.015(3) 0.019(3) 0.000(3) 0.014(3) 0.000(3)
C7 0.023(3) 0.013(3) 0.017(3) -0.003(3) 0.010(3) -0.003(3)
C8 0.022(3) 0.017(3) 0.013(3) -0.001(3) 0.008(2) 0.000(2)
C9 0.015(3) 0.017(3) 0.016(3) -0.004(3) 0.008(2) 0.005(2)
C10 0.015(3) 0.012(3) 0.021(3) 0.003(3) 0.006(2) 0.000(2)
C11 0.021(3) 0.018(3) 0.025(3) -0.003(3) 0.014(3) -0.005(3)
C12 0.033(5) 0.014(5) 0.021(4) 0.000 0.019(4) 0.000
C13 0.015(4) 0.016(5) 0.018(4) 0.000 0.007(3) 0.000
C14 0.030(3) 0.020(3) 0.019(3) -0.009(3) 0.014(3) -0.003(3)
C15 0.028(3) 0.012(3) 0.018(3) 0.003(3) 0.012(3) 0.000(3)
C16 0.021(3) 0.015(3) 0.016(3) 0.001(3) 0.012(2) -0.002(2)
C17 0.020(3) 0.022(3) 0.017(3) -0.004(3) 0.011(3) -0.006(3)
C18 0.029(3) 0.015(3) 0.016(3) 0.001(3) 0.018(3) 0.003(3)
C19 0.016(3) 0.013(3) 0.018(3) -0.003(3) 0.008(2) -0.001(2)
C20 0.020(3) 0.015(3) 0.018(3) -0.001(3) 0.011(2) 0.000(2)
C21 0.019(3) 0.016(3) 0.017(3) 0.006(3) 0.010(3) 0.010(3)
C22 0.025(4) 0.009(4) 0.015(4) 0.000 0.008(3) 0.000
Br1 0.0392(4) 0.0349(4) 0.0377(4) -0.0023(3) 0.0285(3) -0.0021(3)
Br2 0.0468(4) 0.0628(6) 0.0253(4) 0.0078(4) 0.0160(3) 0.0109(4)
Br3 0.0364(4) 0.0282(4) 0.0389(4) -0.0035(3) 0.0204(3) 0.0055(3)
Br4 0.0290(3) 0.0278(4) 0.0312(4) 0.0025(3) 0.0180(3) 0.0040(3)
Br5 0.0199(3) 0.0174(3) 0.0176(3) 0.0002(3) 0.0113(2) 0.0005(2)
Br6 0.0204(3) 0.0171(3) 0.0171(3) 0.0008(3) 0.0113(2) -0.0011(2)
Ga1 0.0303(4) 0.0269(5) 0.0246(4) 0.0018(3) 0.0163(3) 0.0036(3)
Ga2 0.0151(4) 0.0098(5) 0.0112(5) 0.000 0.0056(4) 0.000
Ga3 0.0154(4) 0.0102(5) 0.0101(4) 0.000 0.0054(4) 0.000
N1 0.020(3) 0.012(4) 0.010(3) 0.000 0.007(3) 0.000
N2 0.016(2) 0.013(2) 0.011(2) 0.004(2) 0.0059(19) 0.002(2)
N3 0.018(3) 0.016(4) 0.018(3) 0.000 0.008(3) 0.000
N4 0.024(3) 0.012(4) 0.011(3) 0.000 0.011(3) 0.000
N5 0.015(2) 0.011(2) 0.010(2) 0.000(2) 0.0050(19) 0.0020(19)
N6 0.018(3) 0.016(4) 0.010(3) 0.000 0.009(3) 0.000

loop_
_atom_type_symbol
_atom_type_description
_atom_type_scat_dispersion_real
_atom_type_scat_dispersion_imag
_atom_type_scat_source
C C 0.0181 0.0091 'International Tables Vol C Tables 4.2.6.8 and 6.1.1.4'
H H 0.0000 0.0000 'International Tables Vol C Tables 4.2.6.8 and 6.1.1.4'
Br Br -0.6763 1.2805 'International Tables Vol C Tables 4.2.6.8 and 6.1.1.4'
Ga Ga -1.2846 0.7763 'International Tables Vol C Tables 4.2.6.8 and 6.1.1.4'
N N 0.0311 0.0180 'International Tables Vol C Tables 4.2.6.8 and 6.1.1.4'

loop_
_geom_angle_atom_site_label_1
_geom_angle_atom_site_label_2
_geom_angle_atom_site_label_3
_geom_angle
_geom_angle_site_symmetry_1
_geom_angle_site_symmetry_3
C2 C1 C2 119.1(8) . 2_655
C2 C1 C22 120.4(4) 2_655 1_545
C2 C1 C22 120.4(4) . 1_545
C1 C2 H2 120.9 . .
C3 C2 C1 118.3(6) . .
C3 C2 H2 120.9 . .
C2 C3 H3 117.9 . .
N1 C3 C2 124.1(5) . .
N1 C3 H3 117.9 . .
C5 C4 H4 118.9 . .
N2 C4 H4 118.9 . .
N2 C4 C5 122.3(5) . .
C4 C5 H5 120.2 . .
C4 C5 C6 119.6(5) . .
C6 C5 H5 120.2 . .
C5 C6 C7 118.0(5) . .
C5 C6 C9 121.7(5) . .
C7 C6 C9 120.3(5) . .
C6 C7 H7 120.5 . .
C8 C7 C6 119.1(5) . .
C8 C7 H7 120.5 . .
C7 C8 H8 118.6 . .
N2 C8 C7 122.7(5) . .
N2 C8 H8 118.6 . .
C17 C9 C6 121.1(5) 3_546 .
C18 C9 C6 120.7(5) 3_546 .
C18 C9 C17 118.2(5) 3_546 3_546
C11 C10 H10 118.8 . .
N3 C10 H10 118.8 . .
N3 C10 C11 122.3(5) . .
C10 C11 H11 120.5 . .
C10 C11 C12 119.1(5) . .
C12 C11 H11 120.4 . .
C11 C12 C11 118.5(7) 2_655 .
C11 C12 C13 120.7(4) 2_655 .
C11 C12 C13 120.7(4) . .
C14 C13 C12 120.8(4) . .
C14 C13 C12 120.8(4) 2_655 .
C14 C13 C14 118.4(7) . 2_655
C13 C14 H14 120.5 . .
C15 C14 C13 119.0(5) . .
C15 C14 H14 120.5 . .
C14 C15 H15 118.6 . .
N4 C15 C14 122.7(5) . .
N4 C15 H15 118.6 . .
C17 C16 H16 118.6 . .
N5 C16 H16 118.6 . .
N5 C16 C17 122.7(5) . .
C9 C17 H17 120.3 3_454 .
C16 C17 C9 119.3(5) . 3_454
C16 C17 H17 120.3 . .
C9 C18 H18 120.3 3_454 .
C9 C18 C19 119.4(5) 3_454 .
C19 C18 H18 120.3 . .
C18 C19 H19 118.9 . .
N5 C19 C18 122.2(5) . .
N5 C19 H19 118.9 . .
C21 C20 H20 118.8 . .
N6 C20 H20 118.8 . .
N6 C20 C21 122.5(5) . .
C20 C21 H21 120.2 . .
C22 C21 C20 119.6(5) . .
C22 C21 H21 120.2 . .
C21 C22 C1 120.8(3) . 1_565
C21 C22 C1 120.8(3) 2_655 1_565
C21 C22 C21 118.3(7) 2_655 .
Br1 Ga1 Br3 108.56(4) . .
Br1 Ga1 Br4 109.88(4) . .
Br2 Ga1 Br1 110.19(4) . .
Br2 Ga1 Br3 111.92(4) . .
Br2 Ga1 Br4 107.98(4) . .
Br3 Ga1 Br4 108.28(4) . .
Br5 Ga2 Br5 176.99(5) 2_655 .
N1 Ga2 Br5 91.50(2) . .
N1 Ga2 Br5 91.50(2) . 2_655
N1 Ga2 N2 89.02(12) . .
N1 Ga2 N2 89.02(12) . 2_655
N1 Ga2 N3 180.0 . .
N2 Ga2 Br5 90.36(11) 2_655 .
N2 Ga2 Br5 89.69(11) . .
N2 Ga2 Br5 89.69(11) 2_655 2_655
N2 Ga2 Br5 90.37(11) . 2_655
N2 Ga2 N2 178.0(2) . 2_655
N3 Ga2 Br5 88.50(2) . 2_655
N3 Ga2 Br5 88.50(2) . .
N3 Ga2 N2 90.98(12) . .
N3 Ga2 N2 90.98(12) . 2_655
Br6 Ga3 Br6 176.91(5) 2_655 .
N4 Ga3 Br6 88.45(2) . 2_655
N4 Ga3 Br6 88.45(2) . .
N5 Ga3 Br6 90.20(11) 2_655 2_655
N5 Ga3 Br6 90.20(11) . .
N5 Ga3 Br6 89.82(11) 2_655 .
N5 Ga3 Br6 89.82(11) . 2_655
N5 Ga3 N4 90.32(11) . .
N5 Ga3 N4 90.32(11) 2_655 .
N5 Ga3 N5 179.4(2) . 2_655
N6 Ga3 Br6 91.55(2) . .
N6 Ga3 Br6 91.55(2) . 2_655
N6 Ga3 N4 180.0 . .
N6 Ga3 N5 89.68(11) . 2_655
N6 Ga3 N5 89.68(11) . .
C3 N1 C3 116.1(6) 2_655 .
C3 N1 Ga2 122.0(3) . .
C3 N1 Ga2 122.0(3) 2_655 .
C4 N2 Ga2 120.7(3) . .
C8 N2 C4 118.3(4) . .
C8 N2 Ga2 121.0(3) . .
C10 N3 C10 118.3(6) . 2_655
C10 N3 Ga2 120.9(3) . .
C10 N3 Ga2 120.9(3) 2_655 .
C15 N4 C15 118.0(6) 2_655 .
C15 N4 Ga3 121.0(3) . .
C15 N4 Ga3 121.0(3) 2_655 .
C16 N5 Ga3 121.8(3) . .
C19 N5 C16 118.0(4) . .
C19 N5 Ga3 120.1(3) . .
C20 N6 C20 117.5(6) . 2_655
C20 N6 Ga3 121.3(3) . .
C20 N6 Ga3 121.3(3) 2_655 .

loop_
_geom_bond_atom_site_label_1
_geom_bond_atom_site_label_2
_geom_bond_distance
_geom_bond_site_symmetry_2
C1 C2 1.384(7) .
C1 C2 1.384(7) 2_655
C1 C22 1.481(11) 1_545
C2 H2 0.9500 .
C2 C3 1.378(8) .
C3 H3 0.9500 .
C3 N1 1.345(6) .
C4 H4 0.9500 .
C4 C5 1.371(7) .
C4 N2 1.348(6) .
C5 H5 0.9500 .
C5 C6 1.387(7) .
C6 C7 1.388(7) .
C6 C9 1.479(7) .
C7 H7 0.9500 .
C7 C8 1.380(7) .
C8 H8 0.9500 .
C8 N2 1.332(7) .
C9 C17 1.391(7) 3_546
C9 C18 1.384(7) 3_546
C10 H10 0.9500 .
C10 C11 1.374(7) .
C10 N3 1.351(6) .
C11 H11 0.9500 .
C11 C12 1.393(7) .
C12 C11 1.393(7) 2_655
C12 C13 1.478(11) .
C13 C14 1.384(7) .
C13 C14 1.384(7) 2_655
C14 H14 0.9500 .
C14 C15 1.380(7) .
C15 H15 0.9500 .
C15 N4 1.335(6) .
C16 H16 0.9500 .
C16 C17 1.369(7) .
C16 N5 1.349(6) .
C17 C9 1.391(7) 3_454
C17 H17 0.9500 .
C18 C9 1.384(7) 3_454
C18 H18 0.9500 .
C18 C19 1.384(7) .
C19 H19 0.9500 .
C19 N5 1.345(7) .
C20 H20 0.9500 .
C20 C21 1.381(7) .
C20 N6 1.352(6) .
C21 H21 0.9500 .
C21 C22 1.380(7) .
C22 C1 1.481(11) 1_565
C22 C21 1.380(7) 2_655
Br1 Ga1 2.3289(9) .
Br2 Ga1 2.3153(10) .
Br3 Ga1 2.3402(10) .
Br4 Ga1 2.3436(10) .
Br5 Ga2 2.4947(5) .
Br6 Ga3 2.4886(5) .
Ga2 Br5 2.4947(5) 2_655
Ga2 N1 2.088(6) .
Ga2 N2 2.111(4) .
Ga2 N2 2.111(4) 2_655
Ga2 N3 2.104(6) .
Ga3 Br6 2.4885(5) 2_655
Ga3 N4 2.127(6) .
Ga3 N5 2.109(4) 2_655
Ga3 N5 2.109(4) .
Ga3 N6 2.091(6) .
N1 C3 1.345(6) 2_655
N3 C10 1.351(6) 2_655
N4 C15 1.335(6) 2_655
N6 C20 1.352(6) 2_655

loop_
_geom_torsion_atom_site_label_1
_geom_torsion_atom_site_label_2
_geom_torsion_atom_site_label_3
_geom_torsion_atom_site_label_4
_geom_torsion
_geom_torsion_site_symmetry_1
_geom_torsion_site_symmetry_4
C1 C2 C3 N1 0.9(8) . .
C2 C1 C2 C3 -0.4(4) 2_655 .
C2 C3 N1 C3 -0.5(4) . 2_655
C2 C3 N1 Ga2 179.5(4) . .
C4 C5 C6 C7 1.8(8) . .
C4 C5 C6 C9 -179.5(5) . .
C5 C4 N2 C8 1.1(8) . .
C5 C4 N2 Ga2 178.9(4) . .
C5 C6 C7 C8 0.5(8) . .
C5 C6 C9 C17 -77.5(7) . 3_546
C5 C6 C9 C18 103.3(6) . 3_546
C6 C7 C8 N2 -2.1(8) . .
C7 C6 C9 C17 101.2(6) . 3_546
C7 C6 C9 C18 -78.0(7) . 3_546
C7 C8 N2 C4 1.3(8) . .
C7 C8 N2 Ga2 -176.5(4) . .
C9 C6 C7 C8 -178.3(5) . .
C9 C18 C19 N5 -1.9(8) 3_454 .
C10 C11 C12 C11 2.7(4) . 2_655
C10 C11 C12 C13 -177.3(4) . .
C11 C10 N3 C10 2.9(4) . 2_655
C11 C10 N3 Ga2 -177.1(4) . .
C11 C12 C13 C14 -72.7(4) . 2_655
C11 C12 C13 C14 107.3(4) 2_655 2_655
C11 C12 C13 C14 107.3(4) . .
C11 C12 C13 C14 -72.7(4) 2_655 .
C12 C13 C14 C15 -178.3(4) . .
C13 C14 C15 N4 -3.7(8) . .
C14 C13 C14 C15 1.7(4) 2_655 .
C14 C15 N4 C15 1.9(4) . 2_655
C14 C15 N4 Ga3 -178.1(4) . .
C17 C16 N5 C19 2.7(8) . .
C17 C16 N5 Ga3 -175.2(4) . .
C18 C19 N5 C16 0.1(7) . .
C18 C19 N5 Ga3 178.0(4) . .
C20 C21 C22 C1 179.1(3) . 1_565
C20 C21 C22 C21 -0.9(3) . 2_655
C21 C20 N6 C20 -0.9(4) . 2_655
C21 C20 N6 Ga3 179.1(4) . .
C22 C1 C2 C3 179.6(4) 1_545 .
N2 C4 C5 C6 -2.6(8) . .
N3 C10 C11 C12 -5.7(8) . .
N5 C16 C17 C9 -3.6(8) . 3_454
N6 C20 C21 C22 1.9(7) . .
